data_2101920
loop_
_publ_author_name
'Yeo, L.'
'Harris, K. D. M.'

_publ_section_title
;
 Definitive Structural Characterization of the Conventional
 Low-Temperature Host Structure in Urea Inclusion Compounds
;
_journal_issue 5
_journal_name_full 'Acta Crystallographica Section B'
_journal_page_first 822
_journal_page_last 830
_journal_paper_doi 10.1107/S0108768197005417
_journal_volume 53
_journal_year 1997
_chemical_formula_moiety 'C1 H4 N2 O1 , 0.09C12 H24 Br2'
_chemical_formula_sum 'C2.08 H6.16 Br0.18 N2 O'
_chemical_formula_weight 84
_chemical_name_systematic
;
 ?
;
_space_group_IT_number 19
_symmetry_cell_setting orthorhombic
_symmetry_space_group_name_Hall 'P 2ac 2ab'
_symmetry_space_group_name_H-M 'P 21 21 21'
_audit_creation_method SHELXL
_cell_angle_alpha 90.00
_cell_angle_beta 90.00
_cell_angle_gamma 90.00
_cell_formula_units_Z 12
_cell_length_a 10.930(2)
_cell_length_b 14.133(3)
_cell_length_c 8.186(2)
_cell_measurement_reflns_used ' 6710 (post-refined using complete data set).'
_cell_measurement_temperature 293(2)
_cell_measurement_theta_max 50.58
_cell_measurement_theta_min 2.5
_cell_volume 1264.5(5)
_computing_cell_refinement 'R-Axis II software (Rigaku, 1994)'
_computing_data_collection 'R-Axis II software (Rigaku, 1994)'
_computing_data_reduction ' TeXsan (Molecular Structure Corporation,1993)'
_computing_molecular_graphics 'Biosym, InsightII'
_computing_publication_material 'SHELXL-93 (Sheldrick, 1993)'
_computing_structure_refinement 'SHELXL-93 (Sheldrick, 1993)'
_computing_structure_solution ' TeXsan (Molecular Structure Corporation,1993)'
_diffrn_ambient_temperature 293(2)
_diffrn_measurement_device 'Rigaku R-Axis II area detector'
_diffrn_measurement_method 'image plate scanning'
_diffrn_radiation_monochromator graphite
_diffrn_radiation_source 'rotating anode'
_diffrn_radiation_type MoK\a
_diffrn_radiation_wavelength 0.71069
_diffrn_reflns_av_R_equivalents 0.0731
_diffrn_reflns_av_sigmaI/netI 0.0502
_diffrn_reflns_limit_h_max 12
_diffrn_reflns_limit_h_min -12
_diffrn_reflns_limit_k_max 16
_diffrn_reflns_limit_k_min -16
_diffrn_reflns_limit_l_max 9
_diffrn_reflns_limit_l_min -9
_diffrn_reflns_number 6610
_diffrn_reflns_theta_max 25.29
_diffrn_reflns_theta_min 2.88
_exptl_absorpt_coefficient_mu 1.217
_exptl_absorpt_correction_type none
_exptl_crystal_colour colourless
_exptl_crystal_density_diffrn 1.388
_exptl_crystal_density_meas ?
_exptl_crystal_description 'Hexagonal needle'
_exptl_crystal_F_000 552
_exptl_crystal_size_max 0.4
_exptl_crystal_size_mid 0.3
_exptl_crystal_size_min 0.3
_refine_diff_density_max 0.501
_refine_diff_density_min -0.381
_refine_ls_abs_structure_details 'Flack H D (1983), Acta Cryst. A39, 876-881'
_refine_ls_abs_structure_Flack -3.(7)
_refine_ls_extinction_coef none
_refine_ls_extinction_method none
_refine_ls_goodness_of_fit_all 1.036
_refine_ls_goodness_of_fit_obs 1.068
_refine_ls_hydrogen_treatment
;
 hydrogen atoms were added to the urea molecules according to standard
 geometry and refined using a "riding" model.  The Uiso of each hydrogen
 was refined as 1.2 times the equivalent isotropic atomic displacement
 of the nitrogen atom to which it is attached.
;
_refine_ls_matrix_type full
_refine_ls_number_parameters 137
_refine_ls_number_reflns 2195
_refine_ls_number_restraints 0
_refine_ls_restrained_S_all 1.036
_refine_ls_restrained_S_obs 1.068
_refine_ls_R_factor_all 0.1337
_refine_ls_R_factor_obs 0.1234
_refine_ls_shift/esd_max 0.282
_refine_ls_shift/esd_mean 0.048
_refine_ls_structure_factor_coef Fsqd
_refine_ls_weighting_details 'w=1/[\s^2^(Fo^2^)+(0.1876P)^2^+3.5933P] where P=(Fo^2^+2Fc^2^)/3'
_refine_ls_weighting_scheme calc
_refine_ls_wR_factor_all 0.3448
_refine_ls_wR_factor_obs 0.3348
_reflns_number_observed 1940
_reflns_number_total 2195
_reflns_observed_criterion >2sigma(I)
_cod_data_source_file ha0155.cif
_cod_data_source_block DB12lt
_cod_depositor_comments
;
The following automatic conversions were performed:
'_symmetry_cell_setting' value 'Orthorhombic' changed to 'orthorhombic'
according to '/home/saulius/struct/CIF-dictionaries/cif_core.dic'
dictionary named 'cif_core.dic' version 2.4.1 from 2010-06-29.

Automatic conversion script
Id: cif_fix_enum 1527 2010-12-29 10:47:43Z saulius 

The following automatic conversions were performed:

'_symmetry_cell_setting' value 'Orthorhombic' changed to
'orthorhombic' according to
/home/saulius/struct/CIF-dictionaries/cif_core.dic dictionary named
'cif_core.dic' version 2.4.1 from 2010-06-29.

Automatic conversion script
Id: cif_fix_values 1715 2011-07-08 13:25:40Z adriana 

The following automatic conversions were performed:

'_refine_ls_weighting_scheme' value 'calc
w=1/[\s^2^(Fo^2^)+(0.1876P)^2^+3.5933P] where P=(Fo^2^+2Fc^2^)/3' was
changed to 'calc'. New tag '_refine_ls_weighting_details' was
created. The value of the new tag was set to
'w=1/[\s^2^(Fo^2^)+(0.1876P)^2^+3.5933P] where P=(Fo^2^+2Fc^2^)/3'.

Automatic conversion script
Id: cif_fix_values 3143 2015-03-26 13:38:13Z robertas 
;
_cod_original_cell_volume 1264.5(4)
_cod_original_formula_sum 'C2.08 H6.16 Br0.18 N2 O1'
_cod_database_code 2101920

loop_
_symmetry_equiv_pos_as_xyz
'x, y, z'
'-x+1/2, -y, z+1/2'
'x+1/2, -y+1/2, -z'
'-x, y+1/2, -z+1/2'

loop_
_atom_site_aniso_label
_atom_site_aniso_U_11
_atom_site_aniso_U_22
_atom_site_aniso_U_33
_atom_site_aniso_U_12
_atom_site_aniso_U_13
_atom_site_aniso_U_23
O1 0.022(2) 0.047(2) 0.039(2) -0.005(2) -0.001(2) -0.009(2)
O2 0.028(2) 0.042(3) 0.036(3) -0.008(2) -0.001(2) 0.004(2)
O3 0.022(2) 0.046(2) 0.037(2) -0.004(2) -0.001(2) -0.002(2)
N11 0.024(3) 0.058(3) 0.032(3) -0.014(2) 0.001(2) -0.011(3)
N31 0.024(3) 0.048(3) 0.036(3) -0.003(2) 0.003(2) 0.018(2)
N12 0.012(3) 0.078(4) 0.043(3) -0.005(2) -0.001(2) -0.009(3)
N21 0.015(2) 0.026(2) 0.069(4) 0.003(2) -0.002(2) 0.004(3)
N22 0.011(3) 0.065(4) 0.073(4) 0.008(2) 0.001(2) 0.011(3)
N32 0.021(3) 0.065(4) 0.037(3) -0.008(2) 0.000(2) 0.008(3)
C1 0.022(3) 0.052(4) 0.033(3) -0.014(3) -0.002(3) 0.003(3)
C2 0.020(3) 0.044(3) 0.040(4) -0.021(2) 0.006(3) 0.006(3)
C3 0.032(3) 0.028(3) 0.032(3) -0.016(2) -0.001(3) 0.001(2)

loop_
_atom_site_label
_atom_site_fract_x
_atom_site_fract_y
_atom_site_fract_z
_atom_site_U_iso_or_equiv
_atom_site_thermal_displace_type
_atom_site_calc_flag
_atom_site_refinement_flags
_atom_site_occupancy
_atom_site_type_symbol
O1 0.3348(4) 0.0895(3) 1.0370(5) 0.0360(10) Uani d . 1 O
O2 1.0001(3) 0.0683(3) 1.0150(5) 0.0356(11) Uani d . 1 O
O3 0.6673(4) 0.0913(3) 0.9911(5) 0.0352(10) Uani d . 1 O
N11 0.2291(5) 0.0075(4) 0.8414(6) 0.0377(14) Uani d . 1 N
H11A 0.1614(5) 0.0136(4) 0.8938(6) 0.045 Uiso calc R 1 H
H11B 0.2307(5) -0.0224(4) 0.7500(6) 0.045 Uiso calc R 1 H
N31 0.5629(4) 0.0344(4) 1.2098(7) 0.0358(13) Uani d . 1 N
H31A 0.4949(4) 0.0560(4) 1.1726(7) 0.043 Uiso calc R 1 H
H31B 0.5644(4) 0.0043(4) 1.3011(7) 0.043 Uiso calc R 1 H
N12 0.4365(4) 0.0307(5) 0.8187(7) 0.044(2) Uani d . 1 N
H12A 0.5047(4) 0.0520(5) 0.8560(7) 0.053 Uiso calc R 1 H
H12B 0.4348(4) 0.0004(5) 0.7276(7) 0.053 Uiso calc R 1 H
N21 1.1029(4) 0.2074(3) 1.0258(7) 0.0367(13) Uani d . 1 N
H21A 1.1705(4) 0.1782(3) 1.0445(7) 0.044 Uiso calc R 1 H
H21B 1.1020(4) 0.2681(3) 1.0197(7) 0.044 Uiso calc R 1 H
N22 0.8951(4) 0.2054(4) 0.9812(8) 0.050(2) Uani d . 1 N
H22A 0.8272(4) 0.1753(4) 0.9709(8) 0.060 Uiso calc R 1 H
H22B 0.8961(4) 0.2662(4) 0.9755(8) 0.060 Uiso calc R 1 H
N32 0.7702(5) 0.0130(4) 1.1898(7) 0.0409(15) Uani d . 1 N
H32A 0.8382(5) 0.0209(4) 1.1388(7) 0.049 Uiso calc R 1 H
H32B 0.7691(5) -0.0168(4) 1.2814(7) 0.049 Uiso calc R 1 H
C1 0.3325(5) 0.0448(5) 0.9026(7) 0.0356(14) Uani d . 1 C
C2 0.9987(5) 0.1580(5) 1.0060(7) 0.0347(15) Uani d . 1 C
C3 0.6656(6) 0.0473(4) 1.1263(7) 0.0307(13) Uani d . 1 C
C4 0.836(2) 0.7594(13) 0.018(2) 0.130(5) Uiso d . 1 C
C5 0.474(3) 0.7328(17) -0.029(3) 0.162(8) Uiso d . 1 C
C6 0.633(3) 0.7553(17) 0.008(3) 0.152(8) Uiso d . 1 C
C7 0.562(3) 0.747(2) -0.007(4) 0.164(9) Uiso d . 1 C
C8 0.762(4) 0.722(3) -0.088(6) 0.30(2) Uiso d . 1 C
C9 0.737(3) 0.7599(15) 0.027(3) 0.156(8) Uiso d . 1 C
C10 0.940(4) 0.710(3) -0.051(5) 0.276(16) Uiso d . 1 C

loop_
_atom_type_symbol
_atom_type_description
_atom_type_scat_dispersion_real
_atom_type_scat_dispersion_imag
_atom_type_scat_source
O O 0.0106 0.0060 'International Tables Vol C Tables 4.2.6.8 and 6.1.1.4'
N N 0.0061 0.0033 'International Tables Vol C Tables 4.2.6.8 and 6.1.1.4'
C C 0.0033 0.0016 'International Tables Vol C Tables 4.2.6.8 and 6.1.1.4'
H H 0.0000 0.0000 'International Tables Vol C Tables 4.2.6.8 and 6.1.1.4'

loop_
_geom_angle_atom_site_label_1
_geom_angle_atom_site_label_2
_geom_angle_atom_site_label_3
_geom_angle_site_symmetry_1
_geom_angle_site_symmetry_3
_geom_angle
_geom_angle_publ_flag
O1 C1 N11 . . 122.3(5) y
O1 C1 N12 . . 120.1(5) y
N11 C1 N12 . . 117.6(5) y
O2 C2 N22 . . 121.4(5) y
O2 C2 N21 . . 120.0(5) y
N22 C2 N21 . . 118.5(6) y
O3 C3 N31 . . 122.0(6) y
O3 C3 N32 . . 120.0(5) y
N31 C3 N32 . . 118.0(5) y
C9 C4 C10 . . 144.(3) ?
C9 C4 C8 . . 55.(2) ?
C10 C4 C8 . . 92.(2) ?
C9 C4 C5 . 3_565 172.(3) ?
C10 C4 C5 . 3_565 43.5(17) ?
C8 C4 C5 . 3_565 133.(3) ?
C7 C5 C10 . 3_465 94.(3) ?
C7 C5 C4 . 3_465 159.(3) ?
C10 C5 C4 3_465 3_465 65.(3) ?
C7 C5 C6 . . 2.(2) ?
C10 C5 C6 3_465 . 95.(3) ?
C4 C5 C6 3_465 . 161.(2) ?
C7 C6 C9 . . 175.(4) ?
C7 C6 C8 . . 135.(4) ?
C9 C6 C8 . . 41.(2) ?
C7 C6 C5 . . 2.(3) ?
C9 C6 C5 . . 173.(3) ?
C8 C6 C5 . . 133.(2) ?
C6 C7 C5 . . 176.(5) ?
C6 C7 C10 . 3_465 138.(4) ?
C5 C7 C10 . 3_465 46.(2) ?
C6 C7 C9 . . 3.(3) ?
C5 C7 C9 . . 173.(3) ?
C10 C7 C9 3_465 . 141.(3) ?
C9 C8 C4 . . 53.(2) ?
C9 C8 C6 . . 42.(2) ?
C4 C8 C6 . . 95.(3) ?
C4 C9 C6 . . 168.(4) ?
C4 C9 C8 . . 72.(3) ?
C6 C9 C8 . . 96.(3) ?
C4 C9 C7 . . 167.(3) ?
C6 C9 C7 . . 2.2(18) ?
C8 C9 C7 . . 95.(3) ?
C5 C10 C4 3_565 . 71.(3) ?
C5 C10 C7 3_565 3_565 41.(2) ?
C4 C10 C7 . 3_565 112.(3) ?

loop_
_geom_bond_atom_site_label_1
_geom_bond_atom_site_label_2
_geom_bond_site_symmetry_2
_geom_bond_distance
_geom_bond_publ_flag
O1 C1 . 1.268(7) y
O2 C2 . 1.271(8) y
O3 C3 . 1.270(7) y
N11 C1 . 1.344(8) y
N31 C3 . 1.326(8) y
N12 C1 . 1.342(8) y
N21 C2 . 1.346(7) y
N22 C2 . 1.331(8) y
N32 C3 . 1.347(8) y
C4 C9 . 1.08(2) ?
C4 C10 . 1.45(4) ?
C4 C8 . 1.29(4) ?
C4 C5 3_565 1.51(3) ?
C5 C7 . 1.00(3) ?
C5 C10 3_465 1.10(4) ?
C5 C4 3_465 1.51(3) ?
C5 C6 . 1.80(3) ?
C6 C7 . 0.80(3) ?
C6 C9 . 1.14(3) ?
C6 C8 . 1.68(4) ?
C7 C10 3_465 1.54(4) ?
C7 C9 . 1.94(3) ?
C8 C9 . 1.12(5) ?
C10 C5 3_565 1.10(4) ?
C10 C7 3_565 1.54(4) ?
